data_7125850
loop_
_publ_author_name
'Hill, Ethan A.'
'Zhao, Norman'
'Filatov, Alexander S.'
'Anderson, John S.'

_publ_section_title
;
 Nickel(ii)-methyl complexes adopting unusual seesaw geometries.
;
_journal_issue 57
_journal_name_full 'Chemical communications (Cambridge, England)'
_journal_page_first 7861
_journal_page_last 7864
_journal_paper_doi 10.1039/c9cc09249h
_journal_volume 56
_journal_year 2020
_chemical_formula_moiety 'C46 H59 B N6 Ni'
_chemical_formula_sum 'C46 H59 B N6 Ni'
_chemical_formula_weight 765.51
_space_group_crystal_system tetragonal
_space_group_IT_number 88
_space_group_name_Hall '-I 4ad'
_space_group_name_H-M_alt 'I 41/a :2'
_atom_sites_solution_hydrogens geom
_atom_sites_solution_primary dual
_atom_sites_solution_secondary difmap
_audit_creation_date 2019-11-25
_audit_creation_method
;
Olex2 1.2
(compiled 2018.05.29 svn.r3508 for OlexSys, GUI svn.r5506)
;
_audit_update_record
;
2019-11-27 deposited with the CCDC.	2020-01-22 downloaded from the CCDC.
;
_cell_angle_alpha 90
_cell_angle_beta 90
_cell_angle_gamma 90
_cell_formula_units_Z 16
_cell_length_a 34.481(3)
_cell_length_b 34.481(3)
_cell_length_c 13.9826(14)
_cell_measurement_reflns_used 9417
_cell_measurement_temperature 110(2)
_cell_measurement_theta_max 16.21
_cell_measurement_theta_min 2.18
_cell_volume 16624(3)
_computing_cell_refinement 'SAINT V8.38A (?, 2016)'
_computing_data_collection 'APEX3 v.2015.9-0 (Bruker AXS Inc., 2015)'
_computing_data_reduction 'SAINT V8.38A (?, 2016)'
_computing_molecular_graphics 'Olex2 (Dolomanov et al., 2009)'
_computing_publication_material 'Olex2 (Dolomanov et al., 2009)'
_computing_structure_refinement 'ShelXL (Sheldrick, 2015)'
_computing_structure_solution 'XT 2014/5 (Sheldrick, 2015a)'
_diffrn_ambient_temperature 110(2)
_diffrn_detector 'Pilatus1M(CdTe) pixel array detector'
_diffrn_detector_area_resol_mean 30
_diffrn_detector_type 'CMOS pixel array detector'
_diffrn_measured_fraction_theta_full 1.000
_diffrn_measured_fraction_theta_max 0.999
_diffrn_measurement_device_type 'three-circle diffractometer'
_diffrn_measurement_method 'phi rotation'
_diffrn_radiation_collimation '0.2 mm sinlge-pinhole'
_diffrn_radiation_monochromator 'Si(111) & Si(311)'
_diffrn_radiation_probe x-ray
_diffrn_radiation_type synchrotron
_diffrn_radiation_wavelength 0.41328
_diffrn_reflns_av_R_equivalents 0.0435
_diffrn_reflns_av_unetI/netI 0.0120
_diffrn_reflns_Laue_measured_fraction_full 1.000
_diffrn_reflns_Laue_measured_fraction_max 0.999
_diffrn_reflns_limit_h_max 46
_diffrn_reflns_limit_h_min -46
_diffrn_reflns_limit_k_max 46
_diffrn_reflns_limit_k_min -46
_diffrn_reflns_limit_l_max 18
_diffrn_reflns_limit_l_min -18
_diffrn_reflns_number 252183
_diffrn_reflns_point_group_measured_fraction_full 1.000
_diffrn_reflns_point_group_measured_fraction_max 0.999
_diffrn_reflns_theta_full 14.357
_diffrn_reflns_theta_max 16.232
_diffrn_reflns_theta_min 0.687
_diffrn_source synchrotron
_diffrn_source_type 'Insertion Device, Station 15 ID-B, APS, Argonne Nat'l Lab'
_diffrn_standards_number 0
_exptl_absorpt_coefficient_mu 0.127
_exptl_absorpt_correction_T_max 0.7440
_exptl_absorpt_correction_T_min 0.6758
_exptl_absorpt_correction_type multi-scan
_exptl_absorpt_process_details
;
SADABS-2016/2 (Bruker,2016/2) was used for absorption correction. 
wR2(int) was 0.0824 before and 0.0482 after correction. 
The Ratio of minimum to maximum transmission is 0.9083.
;
_exptl_crystal_colour 'clear reddish orange'
_exptl_crystal_colour_lustre clear
_exptl_crystal_colour_modifier reddish
_exptl_crystal_colour_primary orange
_exptl_crystal_density_diffrn 1.223
_exptl_crystal_description block
_exptl_crystal_F_000 6560
_exptl_crystal_size_max 0.03
_exptl_crystal_size_mid 0.03
_exptl_crystal_size_min 0.03
_refine_diff_density_max 0.493
_refine_diff_density_min -0.431
_refine_diff_density_rms 0.052
_refine_ls_extinction_method none
_refine_ls_goodness_of_fit_ref 1.087
_refine_ls_hydrogen_treatment constr
_refine_ls_matrix_type full
_refine_ls_number_parameters 488
_refine_ls_number_reflns 10760
_refine_ls_number_restraints 0
_refine_ls_restrained_S_all 1.087
_refine_ls_R_factor_all 0.0434
_refine_ls_R_factor_gt 0.0412
_refine_ls_shift/su_max 0.001
_refine_ls_shift/su_mean 0.000
_refine_ls_structure_factor_coef Fsqd
_refine_ls_weighting_details 'w=1/[\s^2^(Fo^2^)+(0.0312P)^2^+28.7670P] where P=(Fo^2^+2Fc^2^)/3'
_refine_ls_weighting_scheme calc
_refine_ls_wR_factor_gt 0.0984
_refine_ls_wR_factor_ref 0.0997
_reflns_Friedel_coverage 0.000
_reflns_number_gt 10089
_reflns_number_total 10760
_reflns_threshold_expression 'I > 2\s(I)'
_cod_data_source_file c9cc09249h2.cif
_cod_data_source_block 2b_adnime
_cod_depositor_comments 'Adding full bibliography for 7125849--7125850.cif.'
_cod_original_cell_volume 16625(3)
_cod_original_sg_symbol_H-M 'I 41/a'
_cod_database_code 7125850
_shelx_shelxl_version_number 2018/3
_shelx_space_group_comment
;
The symmetry employed for this shelxl refinement is uniquely defined
by the following loop, which should always be used as a source of
symmetry information in preference to the above space-group names.
They are only intended as comments.
;
_shelx_estimated_absorpt_t_max 0.996
_shelx_estimated_absorpt_t_min 0.996
_olex2_refinement_description
;
1. Fixed Uiso
 At 1.2 times of:
  All C(H) groups, All C(H,H) groups
 At 1.5 times of:
  All C(H,H,H) groups
2.a Ternary CH refined with riding coordinates:
 C15(H15), C17(H17), C19(H19), C25(H25), C27(H27), C29(H29), C35(H35),
 C37(H37), C39(H39)
2.b Secondary CH2 refined with riding coordinates:
 C12(H12A,H12B), C13(H13A,H13B), C14(H14A,H14B), C16(H16A,H16B), C18(H18A,
 H18B), C20(H20A,H20B), C22(H22A,H22B), C23(H23A,H23B), C24(H24A,H24B),
 C26(H26A,H26B), C28(H28A,H28B), C30(H30A,H30B), C32(H32A,H32B), C33(H33A,H33B),
  C34(H34A,H34B), C36(H36A,H36B), C38(H38A,H38B), C40(H40A,H40B)
2.c Aromatic/amide H refined with riding coordinates:
 C5(H5), C6(H6), C7(H7), C8(H8), C9(H9), C10(H10), C42(H42), C43(H43),
 C44(H44), C45(H45), C46(H46)
2.d Idealised Me refined as rotating group:
 C1(H1A,H1B,H1C)
;
_olex2_submission_special_instructions 'No special instructions were received'

loop_
_space_group_symop_operation_xyz
'x, y, z'
'-x+1/2, -y, z+1/2'
'-y+3/4, x+1/4, z+1/4'
'y+3/4, -x+3/4, z+3/4'
'x+1/2, y+1/2, z+1/2'
'-x+1, -y+1/2, z+1'
'-y+5/4, x+3/4, z+3/4'
'y+5/4, -x+5/4, z+5/4'
'-x, -y, -z'
'x-1/2, y, -z-1/2'
'y-3/4, -x-1/4, -z-1/4'
'-y-3/4, x-3/4, -z-3/4'
'-x+1/2, -y+1/2, -z+1/2'
'x, y+1/2, -z'
'y-1/4, -x+1/4, -z+1/4'
'-y-1/4, x-1/4, -z-1/4'

loop_
_atom_site_label
_atom_site_type_symbol
_atom_site_fract_x
_atom_site_fract_y
_atom_site_fract_z
_atom_site_U_iso_or_equiv
_atom_site_adp_type
_atom_site_occupancy
_atom_site_site_symmetry_order
_atom_site_calc_flag
_atom_site_refinement_flags_posn
Ni1 Ni 0.59515(2) 0.58912(2) 0.50199(2) 0.02211(6) Uani 1 1 d .
N1 N 0.51952(4) 0.61038(4) 0.61100(10) 0.0278(3) Uani 1 1 d .
N2 N 0.58016(4) 0.50196(4) 0.49053(10) 0.0267(3) Uani 1 1 d .
N3 N 0.64046(4) 0.60717(4) 0.31357(9) 0.0233(2) Uani 1 1 d .
N4 N 0.52236(4) 0.60182(4) 0.45625(10) 0.0264(3) Uani 1 1 d .
N5 N 0.54812(4) 0.54012(4) 0.39601(10) 0.0257(3) Uani 1 1 d .
N6 N 0.57767(4) 0.59894(4) 0.32314(9) 0.0245(3) Uani 1 1 d .
C1 C 0.61207(5) 0.64048(5) 0.54495(13) 0.0344(4) Uani 1 1 d .
H1A H 0.638294 0.638647 0.571605 0.052 Uiso 1 1 calc GR
H1B H 0.594248 0.650063 0.594154 0.052 Uiso 1 1 calc GR
H1C H 0.612144 0.658410 0.490579 0.052 Uiso 1 1 calc GR
C2 C 0.54354(4) 0.59905(4) 0.53941(11) 0.0254(3) Uani 1 1 d .
C3 C 0.57674(4) 0.53935(4) 0.46236(11) 0.0239(3) Uani 1 1 d .
C4 C 0.61162(4) 0.59722(4) 0.37510(11) 0.0231(3) Uani 1 1 d .
C5 C 0.48344(5) 0.62081(5) 0.57361(13) 0.0326(3) Uani 1 1 d .
H5 H 0.461740 0.630127 0.608600 0.039 Uiso 1 1 calc R
C6 C 0.55206(5) 0.47948(5) 0.44440(13) 0.0330(3) Uani 1 1 d .
H6 H 0.547903 0.452431 0.452178 0.040 Uiso 1 1 calc R
C7 C 0.62477(5) 0.61551(5) 0.22378(12) 0.0284(3) Uani 1 1 d .
H7 H 0.638724 0.623384 0.168511 0.034 Uiso 1 1 calc R
C8 C 0.48532(5) 0.61514(5) 0.47867(13) 0.0311(3) Uani 1 1 d .
H8 H 0.464875 0.619471 0.434385 0.037 Uiso 1 1 calc R
C9 C 0.53207(5) 0.50353(5) 0.38689(12) 0.0311(3) Uani 1 1 d .
H9 H 0.510786 0.496637 0.347227 0.037 Uiso 1 1 calc R
C10 C 0.58628(5) 0.61032(5) 0.23026(12) 0.0287(3) Uani 1 1 d .
H10 H 0.568075 0.613836 0.180008 0.034 Uiso 1 1 calc R
C11 C 0.52805(5) 0.61072(5) 0.71511(12) 0.0271(3) Uani 1 1 d .
C12 C 0.49623(5) 0.58819(6) 0.76814(13) 0.0360(4) Uani 1 1 d .
H12A H 0.470626 0.599907 0.754342 0.043 Uiso 1 1 calc R
H12B H 0.495817 0.560972 0.745653 0.043 Uiso 1 1 calc R
C13 C 0.52839(6) 0.65284(5) 0.74972(13) 0.0366(4) Uani 1 1 d .
H13A H 0.503138 0.665216 0.735417 0.044 Uiso 1 1 calc R
H13B H 0.548930 0.667481 0.715921 0.044 Uiso 1 1 calc R
C14 C 0.56699(5) 0.59134(5) 0.73673(12) 0.0308(3) Uani 1 1 d .
H14A H 0.588015 0.605033 0.702341 0.037 Uiso 1 1 calc R
H14B H 0.566510 0.564075 0.714548 0.037 Uiso 1 1 calc R
C15 C 0.50392(5) 0.58920(6) 0.87609(13) 0.0395(4) Uani 1 1 d .
H15 H 0.482935 0.574706 0.910150 0.047 Uiso 1 1 calc R
C16 C 0.50423(6) 0.63143(7) 0.91006(15) 0.0454(5) Uani 1 1 d .
H16A H 0.478716 0.643512 0.897176 0.054 Uiso 1 1 calc R
H16B H 0.508961 0.632348 0.979857 0.054 Uiso 1 1 calc R
C17 C 0.53592(6) 0.65380(6) 0.85794(14) 0.0413(4) Uani 1 1 d .
H17 H 0.536219 0.681293 0.880684 0.050 Uiso 1 1 calc R
C18 C 0.57519(6) 0.63489(6) 0.87832(14) 0.0398(4) Uani 1 1 d .
H18A H 0.595905 0.649179 0.844223 0.048 Uiso 1 1 calc R
H18B H 0.580759 0.636055 0.947720 0.048 Uiso 1 1 calc R
C19 C 0.57470(5) 0.59261(5) 0.84527(13) 0.0341(4) Uani 1 1 d .
H19 H 0.600433 0.580458 0.859068 0.041 Uiso 1 1 calc R
C20 C 0.54312(6) 0.57040(6) 0.89789(14) 0.0389(4) Uani 1 1 d .
H20A H 0.548117 0.571031 0.967592 0.047 Uiso 1 1 calc R
H20B H 0.542968 0.542990 0.876849 0.047 Uiso 1 1 calc R
C21 C 0.60794(5) 0.48745(4) 0.56228(11) 0.0251(3) Uani 1 1 d .
C22 C 0.63036(6) 0.45252(5) 0.52236(13) 0.0336(4) Uani 1 1 d .
H22A H 0.644164 0.460115 0.463178 0.040 Uiso 1 1 calc R
H22B H 0.612030 0.431390 0.506355 0.040 Uiso 1 1 calc R
C23 C 0.58643(5) 0.47516(5) 0.65365(12) 0.0305(3) Uani 1 1 d .
H23A H 0.571736 0.497474 0.679588 0.037 Uiso 1 1 calc R
H23B H 0.567761 0.454229 0.638514 0.037 Uiso 1 1 calc R
C24 C 0.63716(5) 0.51950(4) 0.58644(12) 0.0270(3) Uani 1 1 d .
H24A H 0.651228 0.527289 0.527791 0.032 Uiso 1 1 calc R
H24B H 0.623205 0.542489 0.611233 0.032 Uiso 1 1 calc R
C25 C 0.65973(6) 0.43821(5) 0.59739(14) 0.0380(4) Uani 1 1 d .
H25 H 0.674220 0.415429 0.571290 0.046 Uiso 1 1 calc R
C26 C 0.63786(6) 0.42600(5) 0.68820(15) 0.0402(4) Uani 1 1 d .
H26A H 0.619531 0.404783 0.672967 0.048 Uiso 1 1 calc R
H26B H 0.656493 0.416344 0.736533 0.048 Uiso 1 1 calc R
C27 C 0.61561(5) 0.46081(5) 0.72839(12) 0.0340(4) Uani 1 1 d .
H27 H 0.601508 0.452900 0.787756 0.041 Uiso 1 1 calc R
C28 C 0.64431(5) 0.49339(5) 0.75204(12) 0.0335(3) Uani 1 1 d .
H28A H 0.630130 0.516016 0.778076 0.040 Uiso 1 1 calc R
H28B H 0.662931 0.484380 0.801130 0.040 Uiso 1 1 calc R
C29 C 0.66617(5) 0.50522(5) 0.66152(12) 0.0303(3) Uani 1 1 d .
H29 H 0.684822 0.526513 0.677070 0.036 Uiso 1 1 calc R
C30 C 0.68833(5) 0.47057(6) 0.62149(14) 0.0374(4) Uani 1 1 d .
H30A H 0.707352 0.461236 0.669268 0.045 Uiso 1 1 calc R
H30B H 0.702649 0.478378 0.563219 0.045 Uiso 1 1 calc R
C31 C 0.68217(4) 0.61047(4) 0.33916(11) 0.0222(3) Uani 1 1 d .
C32 C 0.70764(5) 0.60325(6) 0.25138(12) 0.0347(4) Uani 1 1 d .
H32A H 0.701044 0.622148 0.200623 0.042 Uiso 1 1 calc R
H32B H 0.702733 0.576853 0.226260 0.042 Uiso 1 1 calc R
C33 C 0.69268(5) 0.58075(5) 0.41617(13) 0.0304(3) Uani 1 1 d .
H33A H 0.687719 0.554236 0.391941 0.037 Uiso 1 1 calc R
H33B H 0.676303 0.584915 0.473406 0.037 Uiso 1 1 calc R
C34 C 0.69054(5) 0.65113(5) 0.37755(15) 0.0350(4) Uani 1 1 d .
H34A H 0.674150 0.656193 0.434327 0.042 Uiso 1 1 calc R
H34B H 0.684062 0.670640 0.328124 0.042 Uiso 1 1 calc R
C35 C 0.75063(5) 0.60735(6) 0.27825(13) 0.0388(4) Uani 1 1 d .
H35 H 0.767020 0.602740 0.220359 0.047 Uiso 1 1 calc R
C36 C 0.76071(5) 0.57758(7) 0.35482(16) 0.0436(4) Uani 1 1 d .
H36A H 0.788512 0.579690 0.371692 0.052 Uiso 1 1 calc R
H36B H 0.755884 0.551097 0.330208 0.052 Uiso 1 1 calc R
C37 C 0.73579(5) 0.58487(6) 0.44348(14) 0.0389(4) Uani 1 1 d .
H37 H 0.742393 0.565363 0.493828 0.047 Uiso 1 1 calc R
C38 C 0.74354(6) 0.62516(7) 0.48125(14) 0.0471(5) Uani 1 1 d .
H38A H 0.771204 0.627617 0.499181 0.056 Uiso 1 1 calc R
H38B H 0.727644 0.629849 0.539069 0.056 Uiso 1 1 calc R
C39 C 0.73359(6) 0.65486(6) 0.40507(16) 0.0436(5) Uani 1 1 d .
H39 H 0.738624 0.681513 0.430368 0.052 Uiso 1 1 calc R
C40 C 0.75834(5) 0.64802(7) 0.31667(16) 0.0457(5) Uani 1 1 d .
H40A H 0.786120 0.650769 0.333174 0.055 Uiso 1 1 calc R
H40B H 0.751952 0.667506 0.267122 0.055 Uiso 1 1 calc R
C41 C 0.50688(4) 0.58457(5) 0.27385(12) 0.0282(3) Uani 1 1 d .
C42 C 0.50254(5) 0.55506(6) 0.20647(12) 0.0330(3) Uani 1 1 d .
H42 H 0.516267 0.531447 0.215384 0.040 Uiso 1 1 calc R
C43 C 0.47886(6) 0.55903(7) 0.12691(13) 0.0412(4) Uani 1 1 d .
H43 H 0.476494 0.538318 0.082507 0.049 Uiso 1 1 calc R
C44 C 0.45878(5) 0.59305(7) 0.11236(14) 0.0457(5) Uani 1 1 d .
H44 H 0.442236 0.595719 0.058436 0.055 Uiso 1 1 calc R
C45 C 0.46279(6) 0.62321(7) 0.17633(15) 0.0448(5) Uani 1 1 d .
H45 H 0.449327 0.646888 0.166087 0.054 Uiso 1 1 calc R
C46 C 0.48650(5) 0.61888(6) 0.25556(13) 0.0364(4) Uani 1 1 d .
H46 H 0.489013 0.639924 0.298988 0.044 Uiso 1 1 calc R
B1 B 0.53734(5) 0.58186(5) 0.36080(13) 0.0259(3) Uani 1 1 d .

loop_
_atom_site_aniso_label
_atom_site_aniso_U_11
_atom_site_aniso_U_22
_atom_site_aniso_U_33
_atom_site_aniso_U_23
_atom_site_aniso_U_13
_atom_site_aniso_U_12
Ni1 0.02068(9) 0.02303(10) 0.02263(10) -0.00139(7) 0.00117(7) -0.00078(7)
N1 0.0229(6) 0.0315(7) 0.0290(7) -0.0006(5) 0.0019(5) 0.0030(5)
N2 0.0311(7) 0.0227(6) 0.0264(6) 0.0018(5) -0.0031(5) -0.0040(5)
N3 0.0219(6) 0.0248(6) 0.0232(6) 0.0024(5) 0.0000(5) -0.0014(5)
N4 0.0207(6) 0.0308(7) 0.0278(7) 0.0015(5) -0.0002(5) 0.0014(5)
N5 0.0250(6) 0.0268(6) 0.0253(6) 0.0012(5) -0.0031(5) -0.0042(5)
N6 0.0218(6) 0.0280(6) 0.0238(6) 0.0023(5) -0.0015(5) -0.0005(5)
C1 0.0349(8) 0.0316(8) 0.0366(9) -0.0087(7) 0.0093(7) -0.0083(7)
C2 0.0231(7) 0.0260(7) 0.0271(7) 0.0000(6) 0.0013(6) -0.0003(5)
C3 0.0236(7) 0.0253(7) 0.0228(7) 0.0015(5) 0.0000(5) -0.0010(5)
C4 0.0211(6) 0.0231(7) 0.0250(7) -0.0011(5) 0.0003(5) -0.0005(5)
C5 0.0246(7) 0.0373(9) 0.0358(9) 0.0019(7) 0.0035(6) 0.0062(6)
C6 0.0387(9) 0.0266(8) 0.0338(8) 0.0007(6) -0.0035(7) -0.0086(6)
C7 0.0283(7) 0.0321(8) 0.0248(7) 0.0063(6) -0.0017(6) -0.0026(6)
C8 0.0228(7) 0.0348(8) 0.0357(9) 0.0041(7) -0.0005(6) 0.0036(6)
C9 0.0314(8) 0.0318(8) 0.0300(8) 0.0005(6) -0.0045(6) -0.0094(6)
C10 0.0281(7) 0.0330(8) 0.0249(7) 0.0065(6) -0.0032(6) -0.0015(6)
C11 0.0248(7) 0.0296(7) 0.0269(7) -0.0019(6) 0.0031(6) 0.0018(6)
C12 0.0290(8) 0.0470(10) 0.0321(9) 0.0022(7) 0.0020(7) -0.0050(7)
C13 0.0420(10) 0.0309(8) 0.0368(9) -0.0035(7) 0.0031(7) 0.0059(7)
C14 0.0264(7) 0.0357(8) 0.0303(8) -0.0031(6) 0.0012(6) 0.0050(6)
C15 0.0312(9) 0.0562(12) 0.0311(9) 0.0044(8) 0.0040(7) -0.0047(8)
C16 0.0399(10) 0.0637(13) 0.0325(9) -0.0050(9) 0.0067(8) 0.0134(9)
C17 0.0500(11) 0.0363(9) 0.0375(10) -0.0111(8) 0.0022(8) 0.0050(8)
C18 0.0401(10) 0.0450(10) 0.0343(9) -0.0075(8) -0.0023(7) -0.0045(8)
C19 0.0293(8) 0.0417(9) 0.0312(8) -0.0028(7) -0.0008(6) 0.0051(7)
C20 0.0420(10) 0.0428(10) 0.0317(9) 0.0039(7) -0.0023(7) -0.0003(8)
C21 0.0306(7) 0.0224(7) 0.0223(7) 0.0023(5) 0.0007(6) 0.0007(6)
C22 0.0451(10) 0.0267(8) 0.0291(8) -0.0016(6) 0.0037(7) 0.0047(7)
C23 0.0331(8) 0.0303(8) 0.0281(8) 0.0034(6) 0.0037(6) -0.0023(6)
C24 0.0281(7) 0.0249(7) 0.0281(7) 0.0047(6) -0.0019(6) 0.0003(6)
C25 0.0468(10) 0.0292(8) 0.0380(9) 0.0017(7) 0.0026(8) 0.0129(7)
C26 0.0504(11) 0.0284(8) 0.0418(10) 0.0108(7) -0.0023(8) 0.0030(7)
C27 0.0411(9) 0.0350(9) 0.0259(8) 0.0082(6) 0.0046(7) -0.0013(7)
C28 0.0382(9) 0.0364(9) 0.0259(8) 0.0038(7) -0.0020(7) 0.0019(7)
C29 0.0310(8) 0.0308(8) 0.0291(8) 0.0054(6) -0.0029(6) 0.0003(6)
C30 0.0345(9) 0.0409(9) 0.0370(9) 0.0089(8) 0.0032(7) 0.0100(7)
C31 0.0204(6) 0.0229(6) 0.0232(7) 0.0006(5) 0.0009(5) -0.0016(5)
C32 0.0267(8) 0.0522(11) 0.0251(8) -0.0016(7) 0.0020(6) 0.0016(7)
C33 0.0252(7) 0.0319(8) 0.0343(8) 0.0092(7) -0.0002(6) -0.0006(6)
C34 0.0312(8) 0.0263(8) 0.0475(10) -0.0044(7) 0.0003(7) -0.0042(6)
C35 0.0239(8) 0.0648(12) 0.0277(8) 0.0021(8) 0.0047(6) 0.0035(8)
C36 0.0280(8) 0.0554(12) 0.0476(11) 0.0043(9) 0.0022(8) 0.0102(8)
C37 0.0241(8) 0.0571(11) 0.0355(9) 0.0176(8) -0.0009(7) 0.0032(7)
C38 0.0288(9) 0.0821(16) 0.0303(9) -0.0032(9) -0.0033(7) -0.0122(9)
C39 0.0350(9) 0.0416(10) 0.0542(12) -0.0105(9) -0.0023(8) -0.0143(8)
C40 0.0273(8) 0.0570(12) 0.0528(12) 0.0175(10) 0.0000(8) -0.0125(8)
C41 0.0218(7) 0.0372(8) 0.0257(7) 0.0043(6) -0.0016(6) -0.0019(6)
C42 0.0289(8) 0.0427(9) 0.0275(8) -0.0002(7) 0.0002(6) 0.0005(7)
C43 0.0372(9) 0.0587(12) 0.0276(8) -0.0034(8) -0.0029(7) -0.0072(8)
C44 0.0276(8) 0.0785(15) 0.0310(9) 0.0057(9) -0.0067(7) 0.0022(9)
C45 0.0360(9) 0.0621(13) 0.0363(10) 0.0113(9) -0.0023(8) 0.0152(9)
C46 0.0367(9) 0.0400(9) 0.0326(9) 0.0050(7) -0.0036(7) 0.0039(7)
B1 0.0222(7) 0.0303(8) 0.0251(8) 0.0024(6) -0.0021(6) -0.0014(6)

loop_
_atom_type_symbol
_atom_type_description
_atom_type_scat_dispersion_real
_atom_type_scat_dispersion_imag
_atom_type_scat_source
C C 0.0001 0.0005 'International Tables Vol C Tables 4.2.6.8 and 6.1.1.4'
H H 0.0000 0.0000 'International Tables Vol C Tables 4.2.6.8 and 6.1.1.4'
B B 0.0001 0.0002 'International Tables Vol C Tables 4.2.6.8 and 6.1.1.4'
N N 0.0005 0.0010 'International Tables Vol C Tables 4.2.6.8 and 6.1.1.4'
Ni Ni 0.2306 0.4106 'International Tables Vol C Tables 4.2.6.8 and 6.1.1.4'

loop_
_geom_angle_atom_site_label_1
_geom_angle_atom_site_label_2
_geom_angle_atom_site_label_3
_geom_angle
C2 Ni1 C1 91.83(7)
C2 Ni1 C3 85.99(7)
C3 Ni1 C1 177.80(7)
C4 Ni1 C1 93.73(7)
C4 Ni1 C2 121.25(7)
C4 Ni1 C3 87.71(6)
C2 N1 C5 109.98(14)
C2 N1 C11 127.22(13)
C5 N1 C11 122.76(13)
C3 N2 C6 109.48(13)
C3 N2 C21 125.29(13)
C6 N2 C21 125.16(13)
C4 N3 C7 109.72(13)
C4 N3 C31 125.10(13)
C7 N3 C31 125.12(12)
C2 N4 C8 108.62(14)
C2 N4 B1 120.48(12)
C8 N4 B1 129.07(14)
C3 N5 C9 109.68(13)
C3 N5 B1 113.96(12)
C9 N5 B1 135.57(13)
C4 N6 C10 108.86(13)
C4 N6 B1 123.29(13)
C10 N6 B1 126.72(13)
Ni1 C1 H1A 109.5
Ni1 C1 H1B 109.5
Ni1 C1 H1C 109.5
H1A C1 H1B 109.5
H1A C1 H1C 109.5
H1B C1 H1C 109.5
N1 C2 Ni1 146.39(13)
N1 C2 N4 106.24(13)
N4 C2 Ni1 106.19(11)
N2 C3 Ni1 137.90(12)
N2 C3 N5 106.34(13)
N5 C3 Ni1 115.01(11)
N3 C4 Ni1 148.68(12)
N3 C4 N6 106.08(13)
N6 C4 Ni1 104.28(10)
N1 C5 H5 126.6
C8 C5 N1 106.83(15)
C8 C5 H5 126.6
N2 C6 H6 126.6
C9 C6 N2 106.81(14)
C9 C6 H6 126.6
N3 C7 H7 126.4
C10 C7 N3 107.15(14)
C10 C7 H7 126.4
N4 C8 H8 125.8
C5 C8 N4 108.33(15)
C5 C8 H8 125.8
N5 C9 H9 126.2
C6 C9 N5 107.57(14)
C6 C9 H9 126.2
N6 C10 H10 125.9
C7 C10 N6 108.20(14)
C7 C10 H10 125.9
N1 C11 C12 109.15(13)
N1 C11 C13 108.60(14)
N1 C11 C14 111.34(13)
C13 C11 C12 109.44(14)
C14 C11 C12 108.09(14)
C14 C11 C13 110.20(14)
C11 C12 H12A 109.7
C11 C12 H12B 109.7
H12A C12 H12B 108.2
C15 C12 C11 109.92(15)
C15 C12 H12A 109.7
C15 C12 H12B 109.7
C11 C13 H13A 109.8
C11 C13 H13B 109.8
C11 C13 C17 109.47(15)
H13A C13 H13B 108.2
C17 C13 H13A 109.8
C17 C13 H13B 109.8
C11 C14 H14A 109.8
C11 C14 H14B 109.8
C11 C14 C19 109.49(13)
H14A C14 H14B 108.2
C19 C14 H14A 109.8
C19 C14 H14B 109.8
C12 C15 H15 109.4
C16 C15 C12 109.16(17)
C16 C15 H15 109.4
C20 C15 C12 109.83(16)
C20 C15 H15 109.4
C20 C15 C16 109.55(16)
C15 C16 H16A 109.7
C15 C16 H16B 109.7
H16A C16 H16B 108.2
C17 C16 C15 109.77(15)
C17 C16 H16A 109.7
C17 C16 H16B 109.7
C13 C17 H17 109.6
C16 C17 C13 109.83(17)
C16 C17 H17 109.6
C16 C17 C18 109.28(17)
C18 C17 C13 108.90(16)
C18 C17 H17 109.6
C17 C18 H18A 109.7
C17 C18 H18B 109.7
H18A C18 H18B 108.2
C19 C18 C17 109.88(15)
C19 C18 H18A 109.7
C19 C18 H18B 109.7
C14 C19 H19 109.3
C18 C19 C14 109.05(15)
C18 C19 H19 109.3
C20 C19 C14 109.78(15)
C20 C19 C18 109.98(15)
C20 C19 H19 109.3
C15 C20 H20A 109.9
C15 C20 H20B 109.9
C19 C20 C15 108.85(15)
C19 C20 H20A 109.9
C19 C20 H20B 109.9
H20A C20 H20B 108.3
N2 C21 C22 110.22(13)
N2 C21 C23 110.20(13)
N2 C21 C24 109.42(12)
C22 C21 C23 109.18(13)
C24 C21 C22 108.35(14)
C24 C21 C23 109.43(13)
C21 C22 H22A 109.8
C21 C22 H22B 109.8
C21 C22 C25 109.55(14)
H22A C22 H22B 108.2
C25 C22 H22A 109.8
C25 C22 H22B 109.8
C21 C23 H23A 109.7
C21 C23 H23B 109.7
H23A C23 H23B 108.2
C27 C23 C21 109.81(14)
C27 C23 H23A 109.7
C27 C23 H23B 109.7
C21 C24 H24A 109.6
C21 C24 H24B 109.6
H24A C24 H24B 108.1
C29 C24 C21 110.41(13)
C29 C24 H24A 109.6
C29 C24 H24B 109.6
C22 C25 H25 109.4
C26 C25 C22 109.18(16)
C26 C25 H25 109.4
C30 C25 C22 109.94(15)
C30 C25 H25 109.4
C30 C25 C26 109.57(16)
C25 C26 H26A 109.8
C25 C26 H26B 109.8
H26A C26 H26B 108.2
C27 C26 C25 109.54(14)
C27 C26 H26A 109.8
C27 C26 H26B 109.8
C23 C27 H27 109.5
C23 C27 C28 109.51(14)
C26 C27 C23 109.38(15)
C26 C27 H27 109.5
C26 C27 C28 109.28(16)
C28 C27 H27 109.5
C27 C28 H28A 109.8
C27 C28 H28B 109.8
H28A C28 H28B 108.2
C29 C28 C27 109.58(14)
C29 C28 H28A 109.8
C29 C28 H28B 109.8
C24 C29 H29 109.4
C28 C29 C24 109.34(14)
C28 C29 H29 109.4
C30 C29 C24 109.13(14)
C30 C29 C28 110.01(14)
C30 C29 H29 109.4
C25 C30 H30A 109.8
C25 C30 H30B 109.8
C29 C30 C25 109.27(15)
C29 C30 H30A 109.8
C29 C30 H30B 109.8
H30A C30 H30B 108.3
N3 C31 C32 110.47(12)
N3 C31 C33 110.33(12)
N3 C31 C34 109.72(12)
C32 C31 C33 108.65(13)
C34 C31 C32 108.83(14)
C34 C31 C33 108.81(14)
C31 C32 H32A 109.7
C31 C32 H32B 109.7
C31 C32 C35 110.04(14)
H32A C32 H32B 108.2
C35 C32 H32A 109.7
C35 C32 H32B 109.7
C31 C33 H33A 109.7
C31 C33 H33B 109.7
C31 C33 C37 109.95(13)
H33A C33 H33B 108.2
C37 C33 H33A 109.7
C37 C33 H33B 109.7
C31 C34 H34A 109.6
C31 C34 H34B 109.6
C31 C34 C39 110.27(14)
H34A C34 H34B 108.1
C39 C34 H34A 109.6
C39 C34 H34B 109.6
C32 C35 H35 109.4
C36 C35 C32 109.27(16)
C36 C35 H35 109.4
C36 C35 C40 109.40(17)
C40 C35 C32 109.82(16)
C40 C35 H35 109.4
C35 C36 H36A 109.8
C35 C36 H36B 109.8
C35 C36 C37 109.32(15)
H36A C36 H36B 108.3
C37 C36 H36A 109.8
C37 C36 H36B 109.8
C33 C37 H37 109.4
C36 C37 C33 109.03(16)
C36 C37 H37 109.4
C38 C37 C33 110.01(16)
C38 C37 C36 109.59(16)
C38 C37 H37 109.4
C37 C38 H38A 109.8
C37 C38 H38B 109.8
C37 C38 C39 109.60(16)
H38A C38 H38B 108.2
C39 C38 H38A 109.8
C39 C38 H38B 109.8
C34 C39 H39 109.4
C38 C39 C34 109.71(16)
C38 C39 H39 109.4
C38 C39 C40 109.83(18)
C40 C39 C34 108.98(17)
C40 C39 H39 109.4
C35 C40 H40A 109.8
C35 C40 H40B 109.8
C39 C40 C35 109.35(15)
C39 C40 H40A 109.8
C39 C40 H40B 109.8
H40A C40 H40B 108.3
C42 C41 C46 116.07(16)
C42 C41 B1 122.53(15)
C46 C41 B1 120.99(16)
C41 C42 H42 118.9
C43 C42 C41 122.20(18)
C43 C42 H42 118.9
C42 C43 H43 120.0
C44 C43 C42 119.92(19)
C44 C43 H43 120.0
C43 C44 H44 120.1
C43 C44 C45 119.75(18)
C45 C44 H44 120.1
C44 C45 H45 120.1
C44 C45 C46 119.79(19)
C46 C45 H45 120.1
C41 C46 H46 118.9
C45 C46 C41 122.25(19)
C45 C46 H46 118.9
N4 B1 N6 113.57(13)
N4 B1 C41 113.42(13)
N5 B1 N4 102.21(12)
N5 B1 N6 103.63(12)
N5 B1 C41 116.48(13)
N6 B1 C41 107.29(13)

loop_
_geom_bond_atom_site_label_1
_geom_bond_atom_site_label_2
_geom_bond_distance
Ni1 C1 1.9589(17)
Ni1 C2 1.8862(15)
Ni1 C3 1.9118(15)
Ni1 C4 1.8838(15)
N1 C2 1.356(2)
N1 C5 1.397(2)
N1 C11 1.485(2)
N2 C3 1.3532(19)
N2 C6 1.398(2)
N2 C21 1.475(2)
N3 C4 1.3590(19)
N3 C7 1.397(2)
N3 C31 1.4865(18)
N4 C2 1.376(2)
N4 C8 1.393(2)
N4 B1 1.588(2)
N5 C3 1.3548(19)
N5 C9 1.384(2)
N5 B1 1.566(2)
N6 C4 1.3790(19)
N6 C10 1.389(2)
N6 B1 1.599(2)
C1 H1A 0.9800
C1 H1B 0.9800
C1 H1C 0.9800
C5 H5 0.9500
C5 C8 1.343(3)
C6 H6 0.9500
C6 C9 1.345(2)
C7 H7 0.9500
C7 C10 1.342(2)
C8 H8 0.9500
C9 H9 0.9500
C10 H10 0.9500
C11 C12 1.535(2)
C11 C13 1.531(2)
C11 C14 1.530(2)
C12 H12A 0.9900
C12 H12B 0.9900
C12 C15 1.533(3)
C13 H13A 0.9900
C13 H13B 0.9900
C13 C17 1.536(3)
C14 H14A 0.9900
C14 H14B 0.9900
C14 C19 1.541(2)
C15 H15 1.0000
C15 C16 1.532(3)
C15 C20 1.530(3)
C16 H16A 0.9900
C16 H16B 0.9900
C16 C17 1.523(3)
C17 H17 1.0000
C17 C18 1.530(3)
C18 H18A 0.9900
C18 H18B 0.9900
C18 C19 1.530(3)
C19 H19 1.0000
C19 C20 1.521(3)
C20 H20A 0.9900
C20 H20B 0.9900
C21 C22 1.536(2)
C21 C23 1.537(2)
C21 C24 1.533(2)
C22 H22A 0.9900
C22 H22B 0.9900
C22 C25 1.539(3)
C23 H23A 0.9900
C23 H23B 0.9900
C23 C27 1.533(2)
C24 H24A 0.9900
C24 H24B 0.9900
C24 C29 1.531(2)
C25 H25 1.0000
C25 C26 1.536(3)
C25 C30 1.527(3)
C26 H26A 0.9900
C26 H26B 0.9900
C26 C27 1.531(3)
C27 H27 1.0000
C27 C28 1.533(3)
C28 H28A 0.9900
C28 H28B 0.9900
C28 C29 1.529(2)
C29 H29 1.0000
C29 C30 1.524(2)
C30 H30A 0.9900
C30 H30B 0.9900
C31 C32 1.530(2)
C31 C33 1.530(2)
C31 C34 1.529(2)
C32 H32A 0.9900
C32 H32B 0.9900
C32 C35 1.536(2)
C33 H33A 0.9900
C33 H33B 0.9900
C33 C37 1.541(2)
C34 H34A 0.9900
C34 H34B 0.9900
C34 C39 1.539(3)
C35 H35 1.0000
C35 C36 1.523(3)
C35 C40 1.525(3)
C36 H36A 0.9900
C36 H36B 0.9900
C36 C37 1.529(3)
C37 H37 1.0000
C37 C38 1.510(3)
C38 H38A 0.9900
C38 H38B 0.9900
C38 C39 1.517(3)
C39 H39 1.0000
C39 C40 1.520(3)
C40 H40A 0.9900
C40 H40B 0.9900
C41 C42 1.395(2)
C41 C46 1.400(2)
C41 B1 1.609(2)
C42 H42 0.9500
C42 C43 1.387(2)
C43 H43 0.9500
C43 C44 1.377(3)
C44 H44 0.9500
C44 C45 1.379(3)
C45 H45 0.9500
C45 C46 1.385(3)
C46 H46 0.9500

loop_
_smtbx_masks_void_nr
_smtbx_masks_void_average_x
_smtbx_masks_void_average_y
_smtbx_masks_void_average_z
_smtbx_masks_void_volume
_smtbx_masks_void_count_electrons
1 0.000 0.250 -0.066 442.5 98.7
2 0.000 0.750 -0.283 442.5 98.7
3 0.500 0.250 -0.438 442.5 98.7
4 0.500 0.750 -0.045 442.5 98.7
